data_7701911
loop_
_publ_author_name
'He, Liang'
'Wang, Kang-Nan'
'Zheng, Yue'
'Cao, Jian-Jun'
'Zhang, Ming-Fang'
'Tan, Cai-Ping'
'Ji, Liang-Nian'
'Mao, Zong-Wan'

_publ_section_title
;
 Cyclometalated iridium(iii) complexes induce mitochondria-derived
 paraptotic cell death and inhibit tumor growth in vivo.
;
_journal_issue 20
_journal_name_full 'Dalton transactions (Cambridge, England : 2003)'
_journal_page_first 6942
_journal_page_last 6953
_journal_paper_doi 10.1039/c8dt00783g
_journal_volume 47
_journal_year 2018
_chemical_formula_moiety 'C43 H31 Ir N5, F6 P'
_chemical_formula_sum 'C43 H31 F6 Ir N5 P'
_chemical_formula_weight 954.90
_space_group_crystal_system monoclinic
_space_group_IT_number 14
_space_group_name_Hall '-P 2yn'
_space_group_name_H-M_alt 'P 1 21/n 1'
_symmetry_space_group_name_Hall '-P 2yn'
_symmetry_space_group_name_H-M 'P 1 21/n 1'
_atom_sites_solution_hydrogens geom
_atom_sites_solution_primary dual
_audit_creation_date 2017-12-08
_audit_creation_method
;
Olex2 1.2
(compiled 2017.08.10 svn.r3458 for OlexSys, GUI svn.r5381)
;
_audit_update_record
;
2017-12-21 deposited with the CCDC.
2018-04-13 downloaded from the CCDC.
;
_cell_angle_alpha 90
_cell_angle_beta 98.500(2)
_cell_angle_gamma 90
_cell_formula_units_Z 4
_cell_length_a 12.6047(3)
_cell_length_b 14.1338(4)
_cell_length_c 20.6321(6)
_cell_measurement_reflns_used 9889
_cell_measurement_temperature 293(2)
_cell_measurement_theta_max 73.8630
_cell_measurement_theta_min 3.7750
_cell_volume 3635.28(17)
_computing_molecular_graphics 'Olex2 (Dolomanov et al., 2009)'
_computing_publication_material 'Olex2 (Dolomanov et al., 2009)'
_computing_structure_refinement 'ShelXL (Sheldrick, 2015)'
_computing_structure_solution 'ShelXT (Sheldrick, 2015)'
_diffrn_ambient_temperature 293.15
_diffrn_measured_fraction_theta_full 1.000
_diffrn_measured_fraction_theta_max 0.984
_diffrn_measurement_device_type 'SuperNova, Dual, Cu at zero, AtlasS2'
_diffrn_radiation_type CuK\a
_diffrn_radiation_wavelength 1.54184
_diffrn_reflns_av_R_equivalents 0.0451
_diffrn_reflns_av_unetI/netI 0.0392
_diffrn_reflns_Laue_measured_fraction_full 1.000
_diffrn_reflns_Laue_measured_fraction_max 0.984
_diffrn_reflns_limit_h_max 15
_diffrn_reflns_limit_h_min -13
_diffrn_reflns_limit_k_max 17
_diffrn_reflns_limit_k_min -17
_diffrn_reflns_limit_l_max 22
_diffrn_reflns_limit_l_min -25
_diffrn_reflns_number 25459
_diffrn_reflns_point_group_measured_fraction_full 1.000
_diffrn_reflns_point_group_measured_fraction_max 0.984
_diffrn_reflns_theta_full 67.684
_diffrn_reflns_theta_max 74.065
_diffrn_reflns_theta_min 3.804
_exptl_absorpt_coefficient_mu 8.145
_exptl_absorpt_correction_T_max 1.00000
_exptl_absorpt_correction_T_min 0.57145
_exptl_absorpt_correction_type multi-scan
_exptl_crystal_colour red
_exptl_crystal_density_diffrn 1.745
_exptl_crystal_description plate
_exptl_crystal_F_000 1880
_exptl_crystal_preparation Luminescent
_exptl_crystal_recrystallization_method 'Re-crystallisation from solvent'
_exptl_crystal_size_max 0.1
_exptl_crystal_size_mid 0.07
_exptl_crystal_size_min 0.05
_refine_diff_density_max 0.963
_refine_diff_density_min -0.761
_refine_diff_density_rms 0.089
_refine_ls_extinction_method none
_refine_ls_goodness_of_fit_ref 1.036
_refine_ls_hydrogen_treatment constr
_refine_ls_matrix_type full
_refine_ls_number_parameters 506
_refine_ls_number_reflns 7278
_refine_ls_number_restraints 0
_refine_ls_restrained_S_all 1.036
_refine_ls_R_factor_all 0.0456
_refine_ls_R_factor_gt 0.0326
_refine_ls_shift/su_max 0.001
_refine_ls_shift/su_mean 0.000
_refine_ls_structure_factor_coef Fsqd
_refine_ls_weighting_details 'w=1/[\s^2^(Fo^2^)+(0.0385P)^2^+1.3679P] where P=(Fo^2^+2Fc^2^)/3'
_refine_ls_weighting_scheme calc
_refine_ls_wR_factor_gt 0.0773
_refine_ls_wR_factor_ref 0.0849
_reflns_Friedel_coverage 0.000
_reflns_number_gt 5562
_reflns_number_total 7278
_reflns_threshold_expression 'I > 2\s(I)'
_cod_data_source_file c8dt00783g2.cif
_cod_data_source_block 17110403_pl
_cod_database_code 7701911
_shelx_shelxl_version_number 2014/7
_shelx_space_group_comment
;
The symmetry employed for this shelxl refinement is uniquely defined
by the following loop, which should always be used as a source of
symmetry information in preference to the above space-group names.
They are only intended as comments.
;
_olex2_refinement_description
;
1. Fixed Uiso
 At 1.2 times of:
  All C(H) groups
 At 1.5 times of:
  All C(H,H,H) groups
2.a Aromatic/amide H refined with riding coordinates:
 C009(H009), C00L(H00L), C00N(H00N), C00U(H00U), C00Y(H00Y), C012(H012),
 C01A(H01A), C01E(H01E), C01I(H01I), C01J(H01J), C01L(H01L), C01V(H01V),
 C01W(H01W), C01Y(H01Y), C024(H024), C026(H026), C027(H027), C02A(H02A),
 C02E(H02E), C02G(H02G), C02I(H02I), C02K(H02K), C02M(H02M), C02N(H02N),
 C02S(H02S), C02V(H02V), C02W(H02W), C031(H031)
2.b Idealised Me refined as rotating group:
 C00T(H00A,H00B,H00C)
;
_olex2_submission_special_instructions 'No special instructions were received'

loop_
_space_group_symop_operation_xyz
'x, y, z'
'-x+1/2, y+1/2, -z+1/2'
'-x, -y, -z'
'x-1/2, -y-1/2, z-1/2'

loop_
_atom_site_label
_atom_site_type_symbol
_atom_site_fract_x
_atom_site_fract_y
_atom_site_fract_z
_atom_site_U_iso_or_equiv
_atom_site_adp_type
_atom_site_occupancy
_atom_site_site_symmetry_order
_atom_site_calc_flag
_atom_site_refinement_flags_posn
Ir01 Ir -0.42113(2) 0.75254(2) 0.28803(2) 0.03356(6) Uani 1 1 d .
N005 N -0.3702(3) 0.6317(2) 0.33913(17) 0.0388(7) Uani 1 1 d .
N006 N -0.4780(3) 0.8771(2) 0.24635(17) 0.0401(7) Uani 1 1 d .
N00C N -0.2704(3) 0.7766(3) 0.25566(17) 0.0394(7) Uani 1 1 d .
N00D N -0.1301(3) 0.7387(2) 0.11132(17) 0.0398(7) Uani 1 1 d .
N00F N -0.4315(3) 0.6700(2) 0.19614(16) 0.0374(7) Uani 1 1 d .
C009 C -0.3403(4) 0.8166(3) 0.4290(2) 0.0474(10) Uani 1 1 d .
H009 H -0.3093 0.7572 0.4372 0.057 Uiso 1 1 calc R
C00H C -0.5135(4) 0.6104(3) 0.1699(2) 0.0410(9) Uani 1 1 d .
C00L C 0.1100(4) 0.8567(4) 0.1866(3) 0.0591(12) Uani 1 1 d .
H00L H 0.1338 0.8839 0.2272 0.071 Uiso 1 1 calc R
C00M C -0.4788(3) 0.9515(3) 0.2878(2) 0.0449(9) Uani 1 1 d .
C00N C -0.7255(4) 0.6590(4) 0.3908(2) 0.0582(13) Uani 1 1 d .
H00N H -0.7819 0.6384 0.4117 0.070 Uiso 1 1 calc R
C00P C -0.1616(3) 0.7572(3) 0.1720(2) 0.0367(8) Uani 1 1 d .
C00Q C -0.4969(4) 0.5390(3) 0.1242(2) 0.0475(10) Uani 1 1 d .
C00S C -0.0789(3) 0.8070(3) 0.2111(2) 0.0418(9) Uani 1 1 d .
C00T C -0.1995(4) 0.7249(4) 0.0491(2) 0.0507(10) Uani 1 1 d .
H00A H -0.1934 0.6608 0.0347 0.076 Uiso 1 1 calc GR
H00B H -0.1784 0.7674 0.0170 0.076 Uiso 1 1 calc GR
H00C H -0.2725 0.7376 0.0546 0.076 Uiso 1 1 calc GR
C00U C -0.1932(4) 0.8284(4) 0.2905(2) 0.0504(11) Uani 1 1 d .
H00U H -0.2071 0.8568 0.3290 0.061 Uiso 1 1 calc R
C00V C -0.0263(4) 0.7740(3) 0.1135(2) 0.0432(9) Uani 1 1 d .
C00X C -0.4370(3) 0.9294(3) 0.3561(2) 0.0426(9) Uani 1 1 d .
C00Y C -0.2721(4) 0.5942(3) 0.3434(3) 0.0529(11) Uani 1 1 d .
H00Y H -0.2237 0.6206 0.3186 0.063 Uiso 1 1 calc R
C00Z C -0.3379(3) 0.6645(3) 0.17321(19) 0.0366(8) Uani 1 1 d .
C011 C -0.2561(3) 0.7349(3) 0.19804(19) 0.0349(8) Uani 1 1 d .
C012 C 0.0367(5) 0.7770(4) 0.0625(3) 0.0602(13) Uani 1 1 d .
H012 H 0.0122 0.7528 0.0210 0.072 Uiso 1 1 calc R
C01A C -0.6163(4) 0.6212(4) 0.1878(2) 0.0592(13) Uani 1 1 d .
H01A H -0.6292 0.6690 0.2166 0.071 Uiso 1 1 calc R
C01B C -0.4427(4) 0.5925(3) 0.3741(2) 0.0421(9) Uani 1 1 d .
C01D C -0.5559(3) 0.7200(3) 0.3262(2) 0.0396(9) Uani 1 1 d .
C01E C -0.6531(4) 0.7701(3) 0.3205(3) 0.0485(10) Uani 1 1 d .
H01E H -0.6617 0.8247 0.2952 0.058 Uiso 1 1 calc R
C01I C -0.3317(5) 0.8835(4) 0.4789(2) 0.0564(12) Uani 1 1 d .
H01I H -0.2923 0.8695 0.5195 0.068 Uiso 1 1 calc R
C01J C -0.3149(4) 0.5910(3) 0.1308(2) 0.0449(9) Uani 1 1 d .
H01J H -0.2467 0.5851 0.1192 0.054 Uiso 1 1 calc R
C01L C -0.3937(4) 0.5293(3) 0.1073(2) 0.0524(11) Uani 1 1 d .
H01L H -0.3792 0.4803 0.0798 0.063 Uiso 1 1 calc R
C01S C -0.3950(3) 0.8376(3) 0.36685(19) 0.0378(8) Uani 1 1 d .
C01U C 0.0095(3) 0.8149(3) 0.1740(2) 0.0444(9) Uani 1 1 d .
C01V C -0.5107(4) 1.0404(4) 0.2630(3) 0.0609(13) Uani 1 1 d .
H01V H -0.5114 1.0912 0.2916 0.073 Uiso 1 1 calc R
C01W C -0.6314(4) 0.6100(4) 0.3980(2) 0.0533(11) Uani 1 1 d .
H01W H -0.6238 0.5559 0.4239 0.064 Uiso 1 1 calc R
C01Y C -0.5413(5) 1.0540(4) 0.1967(3) 0.0714(16) Uani 1 1 d .
H01Y H -0.5612 1.1136 0.1801 0.086 Uiso 1 1 calc R
C020 C -0.5459(4) 0.6403(3) 0.3668(2) 0.0406(9) Uani 1 1 d .
C024 C -0.5831(5) 0.4783(4) 0.0993(3) 0.0628(14) Uani 1 1 d .
H024 H -0.5729 0.4311 0.0694 0.075 Uiso 1 1 calc R
C026 C -0.0934(4) 0.8414(4) 0.2714(2) 0.0529(11) Uani 1 1 d .
H026 H -0.0384 0.8722 0.2984 0.063 Uiso 1 1 calc R
C027 C -0.4328(4) 0.9942(3) 0.4079(3) 0.0545(12) Uani 1 1 d .
H027 H -0.4651 1.0532 0.4010 0.065 Uiso 1 1 calc R
C02A C -0.5104(4) 0.8908(4) 0.1813(2) 0.0491(10) Uani 1 1 d .
H02A H -0.5114 0.8394 0.1531 0.059 Uiso 1 1 calc R
C02E C -0.7367(4) 0.7390(4) 0.3525(3) 0.0556(12) Uani 1 1 d .
H02E H -0.8007 0.7727 0.3478 0.067 Uiso 1 1 calc R
C02G C -0.2399(5) 0.5180(4) 0.3831(3) 0.0661(14) Uani 1 1 d .
H02G H -0.1711 0.4934 0.3852 0.079 Uiso 1 1 calc R
C02I C -0.4118(5) 0.5154(4) 0.4143(3) 0.0602(13) Uani 1 1 d .
H02I H -0.4610 0.4882 0.4382 0.072 Uiso 1 1 calc R
C02K C -0.6801(5) 0.4893(4) 0.1192(3) 0.0674(16) Uani 1 1 d .
H02K H -0.7357 0.4483 0.1035 0.081 Uiso 1 1 calc R
C02M C -0.5416(4) 0.9774(4) 0.1558(3) 0.0621(13) Uani 1 1 d .
H02M H -0.5629 0.9843 0.1109 0.074 Uiso 1 1 calc R
C02N C 0.1737(4) 0.8573(4) 0.1381(3) 0.0670(15) Uani 1 1 d .
H02N H 0.2417 0.8842 0.1459 0.080 Uiso 1 1 calc R
C02S C -0.6977(5) 0.5609(5) 0.1625(3) 0.0718(17) Uani 1 1 d .
H02S H -0.7655 0.5681 0.1745 0.086 Uiso 1 1 calc R
C02V C -0.3112(5) 0.4792(4) 0.4195(3) 0.0671(15) Uani 1 1 d .
H02V H -0.2910 0.4286 0.4475 0.080 Uiso 1 1 calc R
C02W C -0.3806(5) 0.9698(4) 0.4689(2) 0.0583(13) Uani 1 1 d .
H02W H -0.3785 1.0122 0.5035 0.070 Uiso 1 1 calc R
C031 C 0.1364(5) 0.8176(4) 0.0774(3) 0.0691(16) Uani 1 1 d .
H031 H 0.1811 0.8186 0.0453 0.083 Uiso 1 1 calc R
P003 P -0.01929(11) 0.71233(11) 0.48520(7) 0.0566(3) Uani 1 1 d .
F017 F 0.0798(4) 0.7594(4) 0.4578(3) 0.1092(16) Uani 1 1 d .
F01G F -0.0764(8) 0.6977(8) 0.4166(3) 0.223(5) Uani 1 1 d .
F021 F -0.1144(4) 0.6653(5) 0.5123(3) 0.150(2) Uani 1 1 d .
F02Q F 0.0366(7) 0.6196(4) 0.4838(5) 0.207(4) Uani 1 1 d .
F02Y F 0.0394(6) 0.7257(7) 0.5547(3) 0.210(5) Uani 1 1 d .
F033 F -0.0703(7) 0.8080(5) 0.4809(6) 0.216(5) Uani 1 1 d .

loop_
_atom_site_aniso_label
_atom_site_aniso_U_11
_atom_site_aniso_U_22
_atom_site_aniso_U_33
_atom_site_aniso_U_23
_atom_site_aniso_U_13
_atom_site_aniso_U_12
Ir01 0.03032(9) 0.03849(10) 0.03308(9) -0.00035(7) 0.00865(6) -0.00163(7)
N005 0.0418(19) 0.0346(16) 0.0399(18) 0.0008(13) 0.0058(14) -0.0001(14)
N006 0.0359(18) 0.0412(17) 0.0443(19) 0.0067(14) 0.0092(14) -0.0029(14)
N00C 0.0316(16) 0.0511(19) 0.0375(17) -0.0058(14) 0.0118(13) -0.0047(14)
N00D 0.0392(17) 0.0442(18) 0.0385(17) -0.0043(14) 0.0142(14) -0.0003(14)
N00F 0.0379(17) 0.0400(17) 0.0345(16) -0.0023(13) 0.0064(14) -0.0042(14)
C009 0.056(3) 0.052(2) 0.037(2) -0.0026(18) 0.0143(19) -0.006(2)
C00H 0.042(2) 0.045(2) 0.035(2) 0.0037(16) 0.0013(16) -0.0079(17)
C00L 0.042(3) 0.075(3) 0.062(3) -0.001(3) 0.013(2) -0.007(2)
C00M 0.035(2) 0.045(2) 0.057(3) 0.0041(19) 0.0129(19) -0.0014(17)
C00N 0.049(3) 0.078(3) 0.052(3) -0.008(2) 0.022(2) -0.019(2)
C00P 0.0316(18) 0.0406(19) 0.0392(19) 0.0009(16) 0.0097(15) 0.0037(15)
C00Q 0.054(3) 0.036(2) 0.049(2) 0.0062(18) -0.004(2) -0.0056(18)
C00S 0.033(2) 0.048(2) 0.046(2) 0.0005(18) 0.0094(17) -0.0029(16)
C00T 0.055(3) 0.060(3) 0.038(2) -0.0001(19) 0.009(2) 0.002(2)
C00U 0.040(2) 0.072(3) 0.041(2) -0.018(2) 0.0109(18) -0.018(2)
C00V 0.039(2) 0.045(2) 0.049(2) 0.0008(18) 0.0164(18) 0.0044(17)
C00X 0.039(2) 0.040(2) 0.051(2) -0.0088(18) 0.0174(18) -0.0066(16)
C00Y 0.044(2) 0.052(3) 0.063(3) 0.003(2) 0.010(2) 0.006(2)
C00Z 0.040(2) 0.0377(19) 0.0331(19) 0.0004(15) 0.0071(16) 0.0009(16)
C011 0.0315(18) 0.039(2) 0.0353(18) 0.0005(15) 0.0087(14) 0.0014(15)
C012 0.057(3) 0.067(3) 0.064(3) -0.005(2) 0.033(3) -0.002(2)
C01A 0.044(3) 0.085(4) 0.047(3) -0.005(2) 0.002(2) -0.015(2)
C01B 0.044(2) 0.038(2) 0.044(2) -0.0010(17) 0.0048(18) -0.0062(17)
C01D 0.033(2) 0.045(2) 0.042(2) -0.0052(17) 0.0107(16) -0.0048(16)
C01E 0.032(2) 0.052(2) 0.062(3) 0.002(2) 0.0113(19) 0.0008(17)
C01I 0.070(3) 0.062(3) 0.040(2) -0.006(2) 0.015(2) -0.019(2)
C01J 0.046(2) 0.040(2) 0.050(2) -0.0064(18) 0.0110(19) 0.0045(18)
C01L 0.070(3) 0.037(2) 0.050(3) -0.0070(18) 0.005(2) 0.004(2)
C01S 0.036(2) 0.045(2) 0.036(2) -0.0070(16) 0.0143(16) -0.0034(16)
C01U 0.035(2) 0.050(2) 0.051(2) 0.0040(19) 0.0146(18) 0.0026(17)
C01V 0.053(3) 0.044(2) 0.085(4) 0.002(2) 0.005(3) 0.000(2)
C01W 0.056(3) 0.057(3) 0.049(3) -0.002(2) 0.016(2) -0.013(2)
C01Y 0.061(3) 0.055(3) 0.093(4) 0.024(3) -0.004(3) 0.008(3)
C020 0.045(2) 0.042(2) 0.036(2) -0.0034(16) 0.0112(17) -0.0067(17)
C024 0.075(4) 0.044(2) 0.063(3) -0.004(2) -0.010(3) -0.012(2)
C026 0.041(2) 0.071(3) 0.046(2) -0.013(2) 0.0062(19) -0.010(2)
C027 0.054(3) 0.046(2) 0.069(3) -0.013(2) 0.025(2) -0.007(2)
C02A 0.044(2) 0.057(3) 0.045(2) 0.011(2) 0.0048(19) 0.000(2)
C02E 0.042(2) 0.060(3) 0.068(3) -0.012(2) 0.019(2) -0.003(2)
C02G 0.055(3) 0.053(3) 0.088(4) 0.005(3) -0.001(3) 0.011(2)
C02I 0.073(4) 0.048(3) 0.060(3) 0.011(2) 0.011(3) -0.008(2)
C02K 0.067(4) 0.062(3) 0.065(3) 0.010(3) -0.018(3) -0.025(3)
C02M 0.054(3) 0.069(3) 0.061(3) 0.022(3) 0.001(2) 0.001(2)
C02N 0.043(3) 0.079(4) 0.084(4) -0.003(3) 0.025(3) -0.013(3)
C02S 0.053(3) 0.097(4) 0.064(3) 0.007(3) 0.002(3) -0.029(3)
C02V 0.077(4) 0.043(3) 0.077(4) 0.012(2) 0.001(3) 0.007(2)
C02W 0.071(3) 0.059(3) 0.049(3) -0.017(2) 0.024(2) -0.015(2)
C031 0.056(3) 0.077(4) 0.084(4) -0.003(3) 0.042(3) -0.004(3)
P003 0.0474(7) 0.0668(8) 0.0547(7) -0.0095(6) 0.0050(5) -0.0026(6)
F017 0.070(3) 0.143(4) 0.118(4) 0.050(3) 0.026(2) 0.002(2)
F01G 0.212(9) 0.347(12) 0.090(4) 0.014(6) -0.044(5) -0.121(9)
F021 0.079(3) 0.216(7) 0.160(5) 0.041(5) 0.035(3) -0.048(4)
F02Q 0.208(8) 0.090(4) 0.346(12) 0.026(6) 0.119(9) 0.051(5)
F02Y 0.156(6) 0.406(13) 0.068(3) -0.038(5) 0.018(3) -0.154(8)
F033 0.166(7) 0.112(5) 0.399(15) 0.032(7) 0.133(9) 0.048(5)

loop_
_atom_type_symbol
_atom_type_description
_atom_type_scat_dispersion_real
_atom_type_scat_dispersion_imag
_atom_type_scat_source
C C 0.0181 0.0091 'International Tables Vol C Tables 4.2.6.8 and 6.1.1.4'
H H 0.0000 0.0000 'International Tables Vol C Tables 4.2.6.8 and 6.1.1.4'
F F 0.0727 0.0534 'International Tables Vol C Tables 4.2.6.8 and 6.1.1.4'
Ir Ir -4.7710 6.5667 'International Tables Vol C Tables 4.2.6.8 and 6.1.1.4'
N N 0.0311 0.0180 'International Tables Vol C Tables 4.2.6.8 and 6.1.1.4'
P P 0.2955 0.4335 'International Tables Vol C Tables 4.2.6.8 and 6.1.1.4'

loop_
_geom_angle_atom_site_label_1
_geom_angle_atom_site_label_2
_geom_angle_atom_site_label_3
_geom_angle
N005 Ir01 N00C 93.89(14)
N005 Ir01 N00F 88.61(13)
N006 Ir01 N005 173.76(13)
N006 Ir01 N00C 90.22(14)
N006 Ir01 N00F 96.95(13)
N00C Ir01 N00F 76.01(13)
C01D Ir01 N005 80.15(16)
C01D Ir01 N006 95.58(16)
C01D Ir01 N00C 173.78(16)
C01D Ir01 N00F 105.42(15)
C01S Ir01 N005 94.61(16)
C01S Ir01 N006 80.25(16)
C01S Ir01 N00C 96.36(14)
C01S Ir01 N00F 171.92(14)
C01S Ir01 C01D 82.45(16)
C00Y N005 Ir01 125.3(3)
C00Y N005 C01B 119.4(4)
C01B N005 Ir01 115.2(3)
C00M N006 Ir01 116.0(3)
C00M N006 C02A 118.8(4)
C02A N006 Ir01 125.1(3)
C00U N00C Ir01 122.0(3)
C00U N00C C011 121.7(4)
C011 N00C Ir01 116.3(3)
C00P N00D C00T 127.1(4)
C00P N00D C00V 107.1(3)
C00V N00D C00T 121.0(4)
C00H N00F Ir01 127.1(3)
C00Z N00F Ir01 113.0(3)
C00Z N00F C00H 118.4(3)
C01I C009 H009 119.7
C01I C009 C01S 120.6(5)
C01S C009 H009 119.7
N00F C00H C00Q 121.2(4)
N00F C00H C01A 119.8(4)
C01A C00H C00Q 118.9(4)
C01U C00L H00L 120.6
C02N C00L H00L 120.6
C02N C00L C01U 118.9(5)
N006 C00M C00X 114.0(4)
N006 C00M C01V 119.8(5)
C01V C00M C00X 126.1(5)
C01W C00N H00N 120.2
C01W C00N C02E 119.5(4)
C02E C00N H00N 120.2
N00D C00P C00S 108.9(3)
N00D C00P C011 132.0(4)
C00S C00P C011 119.2(4)
C00H C00Q C024 119.4(5)
C01L C00Q C00H 118.0(4)
C01L C00Q C024 122.6(5)
C00P C00S C01U 107.4(4)
C026 C00S C00P 120.6(4)
C026 C00S C01U 131.9(4)
N00D C00T H00A 109.5
N00D C00T H00B 109.5
N00D C00T H00C 109.5
H00A C00T H00B 109.5
H00A C00T H00C 109.5
H00B C00T H00C 109.5
N00C C00U H00U 118.7
N00C C00U C026 122.6(4)
C026 C00U H00U 118.7
N00D C00V C012 128.0(5)
C01U C00V N00D 110.8(4)
C01U C00V C012 121.0(5)
C01S C00X C00M 115.0(4)
C027 C00X C00M 124.2(4)
C027 C00X C01S 120.8(4)
N005 C00Y H00Y 118.7
N005 C00Y C02G 122.5(5)
C02G C00Y H00Y 118.7
N00F C00Z C011 116.6(3)
N00F C00Z C01J 122.2(4)
C01J C00Z C011 121.0(4)
N00C C011 C00P 117.6(4)
N00C C011 C00Z 114.9(3)
C00P C011 C00Z 127.3(4)
C00V C012 H012 121.9
C031 C012 C00V 116.2(5)
C031 C012 H012 121.9
C00H C01A H01A 120.1
C02S C01A C00H 119.8(5)
C02S C01A H01A 120.1
N005 C01B C020 114.6(4)
N005 C01B C02I 119.0(4)
C02I C01B C020 126.4(4)
C01E C01D Ir01 128.6(3)
C020 C01D Ir01 114.1(3)
C020 C01D C01E 117.1(4)
C01D C01E H01E 119.6
C02E C01E C01D 120.9(5)
C02E C01E H01E 119.6
C009 C01I H01I 119.6
C02W C01I C009 120.7(5)
C02W C01I H01I 119.6
C00Z C01J H01J 120.4
C01L C01J C00Z 119.2(4)
C01L C01J H01J 120.4
C00Q C01L H01L 119.8
C01J C01L C00Q 120.3(4)
C01J C01L H01L 119.8
C009 C01S Ir01 128.0(3)
C009 C01S C00X 117.7(4)
C00X C01S Ir01 114.3(3)
C00L C01U C00S 133.4(5)
C00L C01U C00V 120.7(4)
C00V C01U C00S 105.7(4)
C00M C01V H01V 119.6
C01Y C01V C00M 120.8(5)
C01Y C01V H01V 119.6
C00N C01W H01W 119.6
C00N C01W C020 120.8(5)
C020 C01W H01W 119.6
C01V C01Y H01Y 120.8
C02M C01Y C01V 118.4(5)
C02M C01Y H01Y 120.8
C01D C020 C01B 115.9(4)
C01D C020 C01W 120.9(4)
C01W C020 C01B 123.2(4)
C00Q C024 H024 120.1
C02K C024 C00Q 119.9(5)
C02K C024 H024 120.1
C00S C026 C00U 117.3(4)
C00S C026 H026 121.3
C00U C026 H026 121.3
C00X C027 H027 120.2
C02W C027 C00X 119.5(5)
C02W C027 H027 120.2
N006 C02A H02A 118.8
N006 C02A C02M 122.5(5)
C02M C02A H02A 118.8
C00N C02E C01E 120.7(5)
C00N C02E H02E 119.6
C01E C02E H02E 119.6
C00Y C02G H02G 120.6
C02V C02G C00Y 118.7(5)
C02V C02G H02G 120.6
C01B C02I H02I 119.4
C02V C02I C01B 121.3(5)
C02V C02I H02I 119.4
C024 C02K H02K 119.5
C024 C02K C02S 121.0(5)
C02S C02K H02K 119.5
C01Y C02M H02M 120.2
C02A C02M C01Y 119.6(5)
C02A C02M H02M 120.2
C00L C02N H02N 120.0
C00L C02N C031 119.9(5)
C031 C02N H02N 120.0
C01A C02S C02K 120.9(6)
C01A C02S H02S 119.6
C02K C02S H02S 119.6
C02G C02V H02V 120.4
C02I C02V C02G 119.2(5)
C02I C02V H02V 120.4
C01I C02W C027 120.4(5)
C01I C02W H02W 119.8
C027 C02W H02W 119.8
C012 C031 C02N 123.1(5)
C012 C031 H031 118.4
C02N C031 H031 118.4
F01G P003 F017 90.8(4)
F01G P003 F021 89.6(4)
F01G P003 F02Y 179.1(7)
F021 P003 F017 179.1(3)
F02Q P003 F017 87.8(3)
F02Q P003 F01G 91.3(6)
F02Q P003 F021 91.3(4)
F02Q P003 F02Y 87.8(6)
F02Q P003 F033 174.3(5)
F02Y P003 F017 89.1(3)
F02Y P003 F021 90.4(3)
F033 P003 F017 87.4(3)
F033 P003 F01G 85.8(6)
F033 P003 F021 93.5(4)
F033 P003 F02Y 95.1(6)

loop_
_geom_bond_atom_site_label_1
_geom_bond_atom_site_label_2
_geom_bond_distance
Ir01 N005 2.059(3)
Ir01 N006 2.042(3)
Ir01 N00C 2.132(3)
Ir01 N00F 2.213(3)
Ir01 C01D 2.028(4)
Ir01 C01S 2.010(4)
N005 C00Y 1.336(6)
N005 C01B 1.363(5)
N006 C00M 1.357(6)
N006 C02A 1.357(6)
N00C C00U 1.339(6)
N00C C011 1.363(5)
N00D C00P 1.392(5)
N00D C00T 1.455(6)
N00D C00V 1.395(6)
N00F C00H 1.381(5)
N00F C00Z 1.337(5)
C009 H009 0.9300
C009 C01I 1.390(7)
C009 C01S 1.395(6)
C00H C00Q 1.418(6)
C00H C01A 1.406(7)
C00L H00L 0.9300
C00L C01U 1.387(7)
C00L C02N 1.372(7)
C00M C00X 1.464(7)
C00M C01V 1.393(7)
C00N H00N 0.9300
C00N C01W 1.362(8)
C00N C02E 1.376(8)
C00P C00S 1.410(6)
C00P C011 1.413(5)
C00Q C01L 1.403(7)
C00Q C024 1.419(7)
C00S C01U 1.445(5)
C00S C026 1.373(6)
C00T H00A 0.9600
C00T H00B 0.9600
C00T H00C 0.9600
C00U H00U 0.9300
C00U C026 1.384(6)
C00V C012 1.410(6)
C00V C01U 1.390(7)
C00X C01S 1.407(6)
C00X C027 1.401(6)
C00Y H00Y 0.9300
C00Y C02G 1.377(7)
C00Z C011 1.469(6)
C00Z C01J 1.416(6)
C012 H012 0.9300
C012 C031 1.375(8)
C01A H01A 0.9300
C01A C02S 1.377(7)
C01B C020 1.454(6)
C01B C02I 1.390(7)
C01D C01E 1.405(6)
C01D C020 1.399(6)
C01E H01E 0.9300
C01E C02E 1.394(7)
C01I H01I 0.9300
C01I C02W 1.368(8)
C01J H01J 0.9300
C01J C01L 1.356(7)
C01L H01L 0.9300
C01V H01V 0.9300
C01V C01Y 1.379(8)
C01W H01W 0.9300
C01W C020 1.402(6)
C01Y H01Y 0.9300
C01Y C02M 1.373(9)
C024 H024 0.9300
C024 C02K 1.354(9)
C026 H026 0.9300
C027 H027 0.9300
C027 C02W 1.375(8)
C02A H02A 0.9300
C02A C02M 1.366(7)
C02E H02E 0.9300
C02G H02G 0.9300
C02G C02V 1.368(8)
C02I H02I 0.9300
C02I C02V 1.356(8)
C02K H02K 0.9300
C02K C02S 1.390(9)
C02M H02M 0.9300
C02N H02N 0.9300
C02N C031 1.390(9)
C02S H02S 0.9300
C02V H02V 0.9300
C02W H02W 0.9300
C031 H031 0.9300
P003 F017 1.590(4)
P003 F01G 1.504(6)
P003 F021 1.545(5)
P003 F02Q 1.490(6)
P003 F02Y 1.526(6)
P003 F033 1.495(6)

loop_
_geom_torsion_atom_site_label_1
_geom_torsion_atom_site_label_2
_geom_torsion_atom_site_label_3
_geom_torsion_atom_site_label_4
_geom_torsion
Ir01 N005 C00Y C02G 174.0(4)
Ir01 N005 C01B C020 2.8(5)
Ir01 N005 C01B C02I -174.7(3)
Ir01 N006 C00M C00X 0.6(5)
Ir01 N006 C00M C01V 176.5(3)
Ir01 N006 C02A C02M -175.9(4)
Ir01 N00C C00U C026 177.3(4)
Ir01 N00C C011 C00P 173.7(3)
Ir01 N00C C011 C00Z -11.4(5)
Ir01 N00F C00H C00Q -158.9(3)
Ir01 N00F C00H C01A 22.2(6)
Ir01 N00F C00Z C011 -18.7(4)
Ir01 N00F C00Z C01J 156.9(3)
Ir01 C01D C01E C02E -177.4(4)
Ir01 C01D C020 C01B -1.4(5)
Ir01 C01D C020 C01W 178.6(3)
N005 C00Y C02G C02V 0.1(9)
N005 C01B C020 C01D -0.9(6)
N005 C01B C020 C01W 179.1(4)
N005 C01B C02I C02V 0.3(8)
N006 C00M C00X C01S 5.0(5)
N006 C00M C00X C027 -178.1(4)
N006 C00M C01V C01Y -0.2(8)
N006 C02A C02M C01Y -0.4(8)
N00C C00U C026 C00S 6.6(8)
N00D C00P C00S C01U -3.1(5)
N00D C00P C00S C026 174.2(4)
N00D C00P C011 N00C -169.3(4)
N00D C00P C011 C00Z 16.6(7)
N00D C00V C012 C031 178.7(5)
N00D C00V C01U C00L -178.5(4)
N00D C00V C01U C00S -1.8(5)
N00F C00H C00Q C01L 1.3(6)
N00F C00H C00Q C024 179.0(4)
N00F C00H C01A C02S -179.0(5)
N00F C00Z C011 N00C 20.5(5)
N00F C00Z C011 C00P -165.3(4)
N00F C00Z C01J C01L 6.7(7)
C009 C01I C02W C027 -4.6(8)
C00H N00F C00Z C011 174.6(4)
C00H N00F C00Z C01J -9.8(6)
C00H C00Q C01L C01J -4.5(7)
C00H C00Q C024 C02K 0.3(7)
C00H C01A C02S C02K -0.3(9)
C00L C02N C031 C012 0.3(10)
C00M N006 C02A C02M 1.5(7)
C00M C00X C01S Ir01 -8.3(5)
C00M C00X C01S C009 171.1(4)
C00M C00X C027 C02W -172.3(4)
C00M C01V C01Y C02M 1.3(9)
C00N C01W C020 C01B 178.3(5)
C00N C01W C020 C01D -1.7(7)
C00P N00D C00V C012 -175.8(5)
C00P N00D C00V C01U -0.1(5)
C00P C00S C01U C00L 179.0(5)
C00P C00S C01U C00V 3.0(5)
C00P C00S C026 C00U -2.6(8)
C00Q C00H C01A C02S 2.1(8)
C00Q C024 C02K C02S 1.6(8)
C00S C00P C011 N00C 11.1(6)
C00S C00P C011 C00Z -163.0(4)
C00T N00D C00P C00S -153.3(4)
C00T N00D C00P C011 27.1(7)
C00T N00D C00V C012 -18.6(7)
C00T N00D C00V C01U 157.1(4)
C00U N00C C011 C00P -7.4(6)
C00U N00C C011 C00Z 167.4(4)
C00V N00D C00P C00S 2.1(5)
C00V N00D C00P C011 -177.6(4)
C00V C012 C031 C02N -2.4(9)
C00X C00M C01V C01Y 175.1(5)
C00X C027 C02W C01I 0.9(7)
C00Y N005 C01B C020 178.7(4)
C00Y N005 C01B C02I 1.2(6)
C00Y C02G C02V C02I 1.4(9)
C00Z N00F C00H C00Q 5.7(6)
C00Z N00F C00H C01A -173.1(4)
C00Z C01J C01L C00Q 0.8(7)
C011 N00C C00U C026 -1.5(8)
C011 C00P C00S C01U 176.6(4)
C011 C00P C00S C026 -6.2(7)
C011 C00Z C01J C01L -177.9(4)
C012 C00V C01U C00L -2.4(7)
C012 C00V C01U C00S 174.3(4)
C01A C00H C00Q C01L -179.8(4)
C01A C00H C00Q C024 -2.2(7)
C01B N005 C00Y C02G -1.4(7)
C01B C02I C02V C02G -1.6(9)
C01D C01E C02E C00N 0.7(8)
C01E C01D C020 C01B -177.2(4)
C01E C01D C020 C01W 2.8(6)
C01I C009 C01S Ir01 -178.4(3)
C01I C009 C01S C00X 2.3(6)
C01J C00Z C011 N00C -155.2(4)
C01J C00Z C011 C00P 19.0(6)
C01L C00Q C024 C02K 177.8(5)
C01S C009 C01I C02W 2.9(7)
C01S C00X C027 C02W 4.4(7)
C01U C00L C02N C031 0.9(9)
C01U C00S C026 C00U 174.0(5)
C01U C00V C012 C031 3.4(8)
C01V C00M C00X C01S -170.6(4)
C01V C00M C00X C027 6.3(7)
C01V C01Y C02M C02A -1.0(9)
C01W C00N C02E C01E 0.5(8)
C020 C01B C02I C02V -176.9(5)
C020 C01D C01E C02E -2.3(7)
C024 C00Q C01L C01J 177.9(5)
C024 C02K C02S C01A -1.7(9)
C026 C00S C01U C00L 2.2(10)
C026 C00S C01U C00V -173.9(5)
C027 C00X C01S Ir01 174.7(3)
C027 C00X C01S C009 -6.0(6)
C02A N006 C00M C00X -177.0(4)
C02A N006 C00M C01V -1.1(6)
C02E C00N C01W C020 0.0(8)
C02I C01B C020 C01D 176.3(4)
C02I C01B C020 C01W -3.7(7)
C02N C00L C01U C00S -175.4(5)
C02N C00L C01U C00V 0.2(8)
